data_8102560
loop_
_publ_author_name
'Jian-Hong Wu'
'Yin-Qiu Liu'
'Ling Huang'
'Han-Mao Kuang'
'Ren-Yun Kuang'

_publ_contact_author
;
 Liu Yin-Qiu
;
_publ_section_related_literature
;
?
;
_publ_section_title
;
 Crystal structure of 3-(ethoxycarbonyl)-4-hydroxybenzenesulfonic acid
 sesquihydrate, C9H9O6S &#x00B7; 1.5H2O
;
_journal_issue 4
_journal_name_full 'Zeitschrift f\"ur Kristallographie - New Crystal Structures'
_journal_page_first 689
_journal_volume 224
_journal_year 2009
_chemical_formula_moiety '2(C9 H9 O6 S), 3(H2 O)'
_chemical_formula_sum 'C18 H24 O15 S2'
_chemical_formula_weight 544.51
_chemical_name_systematic
; 
3-(ethoxycarbonyl)-4-hydroxybenzenesulfonic acid hemihydrate
;
_space_group_IT_number 15
_symmetry_cell_setting monoclinic
_symmetry_space_group_name_Hall '-C 2yc'
_symmetry_space_group_name_H-M 'C 1 2/c 1'
_atom_sites_solution_hydrogens geom
_atom_sites_solution_primary direct
_atom_sites_solution_secondary difmap
_audit_creation_method SHELXL-97
_cell_angle_alpha 90.00
_cell_angle_beta 104.529(2)
_cell_angle_gamma 90.00
_cell_formula_units_Z 4
_cell_length_a 10.6986(8)
_cell_length_b 11.4439(8)
_cell_length_c 20.9749(17)
_cell_measurement_reflns_used 3800
_cell_measurement_temperature 293(2)
_cell_measurement_theta_max 27.7681
_cell_measurement_theta_min 2.6523
_cell_volume 2485.9(3)
_computing_cell_refinement 'SAINT (Bruker, 2003)[2]'
_computing_data_collection 'SMART (Bruker, 1997)[1]'
_computing_data_reduction SAINT
_computing_molecular_graphics 'diamond version 3.0a (Brandenburg,2004)[4]'
_computing_publication_material 'SHELXTL (Siemens, 1996)[5]'
_computing_structure_refinement 'SHELXL97 (Sheldrick, 1997)'
_computing_structure_solution 'SHELXS97 (Sheldrick, 1997)[3]'
_diffrn_ambient_temperature 293(2)
_diffrn_measured_fraction_theta_full 0.986
_diffrn_measured_fraction_theta_max 0.986
_diffrn_measurement_device_type 'CCD area detector'
_diffrn_measurement_method 'phi and omega scans'
_diffrn_radiation_monochromator graphite
_diffrn_radiation_source 'fine-focus sealed tube'
_diffrn_radiation_type MoK\a
_diffrn_radiation_wavelength 0.71073
_diffrn_reflns_av_R_equivalents 0.0229
_diffrn_reflns_av_sigmaI/netI 0.0202
_diffrn_reflns_limit_h_max 12
_diffrn_reflns_limit_h_min -12
_diffrn_reflns_limit_k_max 13
_diffrn_reflns_limit_k_min -13
_diffrn_reflns_limit_l_max 25
_diffrn_reflns_limit_l_min -25
_diffrn_reflns_number 7578
_diffrn_reflns_theta_full 25.50
_diffrn_reflns_theta_max 25.50
_diffrn_reflns_theta_min 2.01
_exptl_absorpt_coefficient_mu 0.285
_exptl_absorpt_correction_type none
_exptl_crystal_colour colorless
_exptl_crystal_density_diffrn 1.455
_exptl_crystal_density_method 'not measured'
_exptl_crystal_description block
_exptl_crystal_F_000 1136.0
_exptl_crystal_size_max 0.330
_exptl_crystal_size_mid 0.300
_exptl_crystal_size_min 0.290
_refine_diff_density_max 0.705
_refine_diff_density_min -0.447
_refine_diff_density_rms 0.054
_refine_ls_extinction_method none
_refine_ls_goodness_of_fit_ref 0.966
_refine_ls_hydrogen_treatment mixed
_refine_ls_matrix_type full
_refine_ls_number_parameters 170
_refine_ls_number_reflns 2293
_refine_ls_number_restraints 3
_refine_ls_restrained_S_all 0.965
_refine_ls_R_factor_all 0.0756
_refine_ls_R_factor_gt 0.0634
_refine_ls_shift/su_max 0.001
_refine_ls_shift/su_mean 0.000
_refine_ls_structure_factor_coef Fsqd
_refine_ls_weighting_details 'calc w=1/[\s^2^(Fo^2^)+(0.0450P)^2^+8.0020P] where P=(Fo^2^+2Fc^2^)/3'
_refine_ls_weighting_scheme calc
_refine_ls_wR_factor_gt 0.1446
_refine_ls_wR_factor_ref 0.1501
_reflns_number_gt 1773
_reflns_number_total 2293
_reflns_threshold_expression >2sigma(I)
_cod_data_source_file 1267-2774.cff
_cod_data_source_block zz
_cod_depositor_comments
;
The following automatic conversions were performed:
'_symmetry_cell_setting' value 'Monoclinic' changed to 'monoclinic'
according to '/home/saulius/struct/CIF-dictionaries/cif_core.dic'
dictionary named 'cif_core.dic' version 2.4.1 from
2010-06-29.

'_geom_hbond_publ_flag' value 'YES' changed to 'yes'
according to '/home/saulius/struct/CIF-dictionaries/cif_core.dic'
dictionary named 'cif_core.dic' version 2.4.1 from 2010-06-29 (3 times).

Automatic conversion script
Id: cif_fix_enum 1555 2011-01-17 13:19:09Z saulius 
;
_cod_original_sg_symbol_H-M C2/c
_cod_original_formula_sum 'C18 H24 O15 S2 '
_cod_database_code 8102560

loop_
_symmetry_equiv_pos_as_xyz
'x, y, z'
'-x, y, -z+1/2'
'x+1/2, y+1/2, z'
'-x+1/2, y+1/2, -z+1/2'
'-x, -y, -z'
'x, -y, z-1/2'
'-x+1/2, -y+1/2, -z'
'x+1/2, -y+1/2, z-1/2'

loop_
_atom_site_label
_atom_site_type_symbol
_atom_site_fract_x
_atom_site_fract_y
_atom_site_fract_z
_atom_site_U_iso_or_equiv
_atom_site_adp_type
_atom_site_occupancy
_atom_site_symmetry_multiplicity
_atom_site_Wyckoff_symbol
_atom_site_calc_flag
_atom_site_refinement_flags
_atom_site_disorder_assembly
_atom_site_disorder_group
C1 C 0.2410(3) 0.6628(3) 0.11676(15) 0.0555(8) Uani 1 8 f d . . .
C2 C 0.3640(3) 0.6286(3) 0.11335(17) 0.0643(9) Uani 1 8 f d . . .
H2 H 0.4327 0.6342 0.1505 0.077 Uiso 1 8 f calc R . .
C3 C 0.3845(4) 0.5868(3) 0.05562(19) 0.0682(9) Uani 1 8 f d . . .
H3 H 0.4668 0.5634 0.0538 0.082 Uiso 1 8 f calc R . .
C4 C 0.2825(4) 0.5793(3) -0.00003(17) 0.0612(9) Uani 1 8 f d . . .
C5 C 0.1585(3) 0.6153(3) 0.00220(15) 0.0531(7) Uani 1 8 f d . . .
C6 C 0.1397(3) 0.6572(3) 0.06177(15) 0.0528(7) Uani 1 8 f d . . .
H6 H 0.0579 0.6813 0.0641 0.063 Uiso 1 8 f calc R . .
C7 C 0.0520(4) 0.6109(3) -0.05802(16) 0.0597(8) Uani 1 8 f d . . .
C8 C -0.1624(4) 0.6633(4) -0.1116(2) 0.0847(12) Uani 1 8 f d . . .
H8A H -0.1335 0.7027 -0.1463 0.102 Uiso 1 8 f calc R . .
H8B H -0.1902 0.5851 -0.1266 0.102 Uiso 1 8 f calc R . .
C9 C -0.2691(5) 0.7277(5) -0.0963(3) 0.1178(18) Uani 1 8 f d . . .
H9A H -0.3014 0.6849 -0.0645 0.177 Uiso 1 8 f calc R . .
H9B H -0.3369 0.7375 -0.1357 0.177 Uiso 1 8 f calc R . .
H9C H -0.2392 0.8029 -0.0787 0.177 Uiso 1 8 f calc R . .
H6A H 0.927(2) 0.506(5) 0.245(3) 0.141 Uiso 1 8 f d D . .
H7A H 0.368(4) 0.515(5) 0.258(3) 0.141 Uiso 1 8 f d D . .
H7B H 0.410(6) 0.408(2) 0.292(3) 0.141 Uiso 1 8 f d D . .
O1 O 0.3125(3) 0.7926(3) 0.21965(15) 0.1191(13) Uani 1 8 f d . . .
O2 O 0.0887(3) 0.7507(4) 0.18221(16) 0.1267(14) Uani 1 8 f d . . .
O3 O 0.2262(4) 0.6020(3) 0.23213(15) 0.1160(12) Uani 1 8 f d . . .
O4 O 0.3092(3) 0.5371(3) -0.05534(13) 0.0862(8) Uani 1 8 f d . . .
H4 H 0.2438 0.5392 -0.0857 0.103 Uiso 1 8 f calc R . .
O5 O 0.0645(3) 0.5687(2) -0.10975(12) 0.0806(8) Uani 1 8 f d . . .
O6 O 1.0000 0.4785(4) 0.2500 0.0784(10) Uani 1 4 e d SD . .
O7 O 0.4237(5) 0.4741(4) 0.2814(3) 0.1559(18) Uani 1 8 f d D . .
O8 O -0.0566(2) 0.6574(2) -0.05155(11) 0.0664(6) Uani 1 8 f d . . .
S1 S 0.21875(10) 0.70747(9) 0.19356(4) 0.0694(3) Uani 1 8 f d . . .

loop_
_atom_site_aniso_label
_atom_site_aniso_U_11
_atom_site_aniso_U_22
_atom_site_aniso_U_33
_atom_site_aniso_U_23
_atom_site_aniso_U_13
_atom_site_aniso_U_12
C1 0.068(2) 0.0486(18) 0.0535(18) 0.0010(14) 0.0214(15) -0.0091(15)
C2 0.067(2) 0.062(2) 0.063(2) 0.0082(17) 0.0153(17) -0.0028(17)
C3 0.067(2) 0.064(2) 0.079(2) 0.0059(18) 0.0290(19) 0.0086(18)
C4 0.081(2) 0.0465(18) 0.064(2) -0.0005(15) 0.0337(18) 0.0005(17)
C5 0.071(2) 0.0404(16) 0.0509(17) 0.0016(13) 0.0214(15) -0.0059(14)
C6 0.0612(19) 0.0456(17) 0.0556(17) -0.0013(14) 0.0223(15) -0.0063(14)
C7 0.080(2) 0.0464(18) 0.0552(19) 0.0013(15) 0.0224(17) -0.0115(17)
C8 0.092(3) 0.078(3) 0.072(2) -0.001(2) -0.002(2) -0.010(2)
C9 0.096(4) 0.115(4) 0.124(4) -0.016(3) -0.007(3) 0.019(3)
O1 0.139(3) 0.146(3) 0.083(2) -0.050(2) 0.0495(19) -0.086(2)
O2 0.092(2) 0.201(4) 0.090(2) -0.063(2) 0.0280(17) 0.012(2)
O3 0.173(3) 0.108(2) 0.086(2) 0.0212(19) 0.068(2) -0.009(2)
O4 0.102(2) 0.090(2) 0.0772(17) -0.0139(16) 0.0427(15) 0.0149(18)
O5 0.106(2) 0.0853(19) 0.0529(14) -0.0118(13) 0.0249(13) -0.0092(16)
O6 0.072(2) 0.096(3) 0.069(2) 0.000 0.021(2) 0.000
O7 0.137(4) 0.111(3) 0.192(5) 0.034(3) -0.010(3) -0.036(3)
O8 0.0716(15) 0.0675(15) 0.0567(13) -0.0041(11) 0.0096(11) -0.0058(12)
S1 0.0817(7) 0.0771(6) 0.0532(5) -0.0087(4) 0.0241(4) -0.0189(5)

loop_
_atom_type_symbol
_atom_type_description
_atom_type_scat_dispersion_real
_atom_type_scat_dispersion_imag
_atom_type_scat_source
C C 0.0033 0.0016 'International Tables Vol C Tables 4.2.6.8 and 6.1.1.4'
H H 0.0000 0.0000 'International Tables Vol C Tables 4.2.6.8 and 6.1.1.4'
N N 0.0061 0.0033 'International Tables Vol C Tables 4.2.6.8 and 6.1.1.4'
O O 0.0106 0.0060 'International Tables Vol C Tables 4.2.6.8 and 6.1.1.4'
S S 0.1246 0.1234 'International Tables Vol C Tables 4.2.6.8 and 6.1.1.4'

loop_
_geom_angle_atom_site_label_1
_geom_angle_atom_site_label_2
_geom_angle_atom_site_label_3
_geom_angle
_geom_angle_site_symmetry_1
_geom_angle_site_symmetry_3
_geom_angle_publ_flag
C6 C1 C2 120.1(3) . . ?
C6 C1 S1 121.5(3) . . ?
C2 C1 S1 118.4(3) . . ?
C3 C2 C1 120.5(3) . . ?
C3 C2 H2 119.8 . . ?
C1 C2 H2 119.8 . . ?
C2 C3 C4 119.9(3) . . ?
C2 C3 H3 120.0 . . ?
C4 C3 H3 120.0 . . ?
O4 C4 C3 117.0(3) . . ?
O4 C4 C5 122.7(3) . . ?
C3 C4 C5 120.4(3) . . ?
C6 C5 C4 118.7(3) . . ?
C6 C5 C7 121.5(3) . . ?
C4 C5 C7 119.7(3) . . ?
C1 C6 C5 120.4(3) . . ?
C1 C6 H6 119.8 . . ?
C5 C6 H6 119.8 . . ?
O5 C7 O8 123.1(3) . . ?
O5 C7 C5 122.7(3) . . ?
O8 C7 C5 114.3(3) . . ?
C9 C8 O8 108.1(4) . . yes
C9 C8 H8A 110.1 . . ?
O8 C8 H8A 110.1 . . ?
C9 C8 H8B 110.1 . . ?
O8 C8 H8B 110.1 . . ?
H8A C8 H8B 108.4 . . ?
C8 C9 H9A 109.5 . . ?
C8 C9 H9B 109.5 . . ?
H9A C9 H9B 109.5 . . ?
C8 C9 H9C 109.5 . . ?
H9A C9 H9C 109.5 . . ?
H9B C9 H9C 109.5 . . ?
C4 O4 H4 109.5 . . ?
H7A O7 H7B 122(6) . . ?
C7 O8 C8 116.1(3) . . yes
O1 S1 O2 113.0(2) . . yes
O1 S1 O3 115.3(2) . . yes
O2 S1 O3 107.2(2) . . yes
O1 S1 C1 108.04(17) . . yes
O2 S1 C1 107.17(18) . . yes
O3 S1 C1 105.61(18) . . yes

loop_
_geom_bond_atom_site_label_1
_geom_bond_atom_site_label_2
_geom_bond_distance
_geom_bond_site_symmetry_2
_geom_bond_publ_flag
C1 C6 1.372(4) . yes
C1 C2 1.392(5) . yes
C1 S1 1.762(3) . yes
C2 C3 1.370(5) . yes
C2 H2 0.9300 . ?
C3 C4 1.386(5) . ?
C3 H3 0.9300 . ?
C4 O4 1.352(4) . yes
C4 C5 1.401(5) . yes
C5 C6 1.399(4) . yes
C5 C7 1.475(5) . yes
C6 H6 0.9300 . ?
C7 O5 1.225(4) . yes
C7 O8 1.315(4) . yes
C8 C9 1.461(6) . yes
C8 O8 1.469(4) . ?
C8 H8A 0.9700 . ?
C8 H8B 0.9700 . ?
C9 H9A 0.9600 . ?
C9 H9B 0.9600 . ?
C9 H9C 0.9600 . ?
O1 S1 1.407(3) . yes
O2 S1 1.439(3) . yes
O3 S1 1.444(3) . yes
O4 H4 0.8200 . ?
O6 H6A 0.82(3) . ?
O7 H7A 0.82(5) . ?
O7 H7B 0.81(3) . ?

loop_
_geom_hbond_atom_site_label_D
_geom_hbond_atom_site_label_H
_geom_hbond_atom_site_label_A
_geom_hbond_distance_DH
_geom_hbond_distance_HA
_geom_hbond_distance_DA
_geom_hbond_angle_DHA
_geom_hbond_site_symmetry_A
_geom_hbond_publ_flag
O4 H4 O5 0.82 1.89 2.606(4) 145.6 . yes
O7 H7B O2 0.81(3) 1.88(3) 2.681(6) 169(6) 4_545 yes
O6 H6A O3 0.82(3) 2.13(2) 2.907(4) 158(6) 2_655 yes
